data_7002844
loop_
_publ_author_name
'Takemura, Yukie'
'Nakajima, Takayuki'
'Tanase, Tomoaki'

_publ_section_title
;
 Interconversion between ladder-type octanuclear and linear
 tetranuclear copper(i) complexes supported by tetraphosphine ligands
;
_journal_issue 46
_journal_name_full 'Dalton Transactions'
_journal_page_first 10231
_journal_page_last 10243
_journal_paper_doi 10.1039/b909252h
_journal_year 2009
_chemical_formula_moiety 'C89 H92 Cl2 Cu8 F12 I6 N2 O2 P10 '
_chemical_formula_sum 'C89 H92 Cl2 Cu8 F12 I6 N2 O2 P10'
_chemical_formula_weight 3100.14
_space_group_IT_number 2
_symmetry_cell_setting triclinic
_symmetry_Int_Tables_number 2
_symmetry_space_group_name_Hall '-P 1'
_symmetry_space_group_name_H-M 'P -1'
_cell_angle_alpha 66.862(10)
_cell_angle_beta 83.535(14)
_cell_angle_gamma 71.204(10)
_cell_formula_units_Z 1
_cell_length_a 11.619(4)
_cell_length_b 15.852(5)
_cell_length_c 16.931(6)
_cell_measurement_reflns_used 6212
_cell_measurement_temperature 153(2)
_cell_measurement_theta_max 27.5
_cell_measurement_theta_min 3.6
_cell_volume 2714.3(16)
_computing_cell_refinement CRYSTALCLEAR
_computing_data_collection CRYSTALCLEAR
_computing_data_reduction CrystalStructure
_computing_molecular_graphics ORTEP-II
_computing_publication_material 'CrystalStructure 3.8'
_computing_structure_refinement SHELXL
_computing_structure_solution SIR92
_diffrn_ambient_temperature 153(2)
_diffrn_detector_area_resol_mean 7.31
_diffrn_measured_fraction_theta_full 0.990
_diffrn_measured_fraction_theta_max 0.990
_diffrn_measurement_device_type 'Rigaku Mercury'
_diffrn_measurement_method \w
_diffrn_radiation_type 'Mo K\a'
_diffrn_radiation_wavelength 0.71070
_diffrn_reflns_av_R_equivalents 0.022
_diffrn_reflns_limit_h_max 15
_diffrn_reflns_limit_h_min 0
_diffrn_reflns_limit_k_max 20
_diffrn_reflns_limit_k_min -20
_diffrn_reflns_limit_l_max 21
_diffrn_reflns_limit_l_min -21
_diffrn_reflns_number 24968
_diffrn_reflns_theta_full 27.50
_diffrn_reflns_theta_max 27.48
_exptl_absorpt_coefficient_mu 3.504
_exptl_absorpt_correction_T_max 0.591
_exptl_absorpt_correction_T_min 0.501
_exptl_absorpt_correction_type multi-scan
_exptl_absorpt_process_details 'Jacobson, R. (1998) Private communication'
_exptl_crystal_colour colorless
_exptl_crystal_density_diffrn 1.897
_exptl_crystal_density_method 'not measured'
_exptl_crystal_description block
_exptl_crystal_F_000 1498.00
_exptl_crystal_size_max 0.20
_exptl_crystal_size_mid 0.20
_exptl_crystal_size_min 0.15
_refine_diff_density_max 1.71
_refine_diff_density_min -1.55
_refine_ls_extinction_coef none
_refine_ls_extinction_method none
_refine_ls_goodness_of_fit_ref 1.031
_refine_ls_hydrogen_treatment refall
_refine_ls_number_parameters 578
_refine_ls_number_reflns 11882
_refine_ls_R_factor_gt 0.0658
_refine_ls_shift/su_max 0.0100
_refine_ls_structure_factor_coef Fsqd
_refine_ls_weighting_details 'w = 1/[\s^2^(Fo^2^)+(0.0928P)^2^+20.2289P] where P=(Fo^2^+2Fc^2^)/3'
_refine_ls_weighting_scheme calc
_refine_ls_wR_factor_ref 0.1771
_reflns_number_gt 10050
_reflns_number_total 11882
_reflns_threshold_expression F^2^>2.0\s(F^2^)
_cod_data_source_file b909252h.txt
_cod_data_source_block '_compound9-revised2'
_cod_original_cell_volume 2714.2(15)
_cod_original_formula_sum 'C89 H92 Cl2 Cu8 F12 I6 N2 O2 P10 '
_cod_database_code 7002844

loop_
_symmetry_equiv_pos_site_id
_symmetry_equiv_pos_as_xyz
1 +X,+Y,+Z
2 -X,-Y,-Z

loop_
_atom_site_label
_atom_site_type_symbol
_atom_site_fract_x
_atom_site_fract_y
_atom_site_fract_z
_atom_site_U_iso_or_equiv
_atom_site_adp_type
_atom_site_occupancy
_atom_site_symmetry_multiplicity
_atom_site_calc_flag
_atom_site_refinement_flags
_atom_site_disorder_assembly
_atom_site_disorder_group
I(1) I 0.87653(4) 0.36950(3) 0.50211(4) 0.04705(14) Uani 1.00 1 d . . .
I(2) I 1.18024(4) 0.11802(3) 0.53276(3) 0.03412(13) Uani 1.00 1 d . . .
I(3) I 0.82627(4) 0.12076(3) 0.50185(3) 0.03195(12) Uani 1.00 1 d . . .
Cu(1) Cu 1.11354(10) 0.32666(8) 0.48067(8) 0.0574(2) Uani 1.00 1 d . . .
Cu(2) Cu 0.96508(8) 0.18654(7) 0.59968(5) 0.0407(2) Uani 1.00 1 d . . .
Cu(3) Cu 0.96577(8) 0.23321(6) 0.43322(5) 0.03654(18) Uani 1.00 1 d . . .
Cu(4) Cu 1.04617(8) -0.00578(6) 0.57785(5) 0.03695(18) Uani 1.00 1 d . . .
Cl(1) Cl 0.5039(5) 0.1216(5) 0.3786(6) 0.101(2) Uani 0.50 1 d P . .
Cl(2) Cl 0.4113(6) -0.0191(5) 0.3727(5) 0.0979(19) Uani 0.50 1 d P . .
P(1) P 1.16739(17) 0.37878(15) 0.34208(19) 0.0556(5) Uani 1.00 1 d . . .
P(2) P 1.03416(15) 0.26146(12) 0.30057(11) 0.0329(3) Uani 1.00 1 d . . .
P(3) P 0.99744(15) -0.07796(12) 0.71460(10) 0.0320(3) Uani 1.00 1 d . . .
P(4) P 0.92310(15) 0.11813(13) 0.73776(10) 0.0339(3) Uani 1.00 1 d . . .
P(11) P 1.33695(19) 0.1813(2) 0.06411(15) 0.0562(5) Uani 1.00 1 d . . .
F(1) F 1.2392(12) 0.1281(10) 0.0812(9) 0.168(4) Uiso 1.00 1 d . . .
F(2) F 1.4008(14) 0.2694(10) 0.0159(10) 0.179(5) Uiso 1.00 1 d . . .
F(3) F 1.2198(14) 0.2642(11) 0.0643(10) 0.186(5) Uiso 1.00 1 d . . .
F(4) F 1.3252(11) 0.2106(8) -0.0307(8) 0.145(3) Uiso 1.00 1 d . . .
F(5) F 1.3320(18) 0.2028(15) 0.1440(13) 0.152(7) Uiso 0.63(2) 1 d P A 1
F(6) F 1.4707(13) 0.1313(10) 0.0809(9) 0.109(4) Uiso 0.63(2) 1 d P A 1
F(7) F 1.3403(18) 0.1016(14) 0.1650(12) 0.088(6) Uiso 0.37(2) 1 d P A 2
F(8) F 1.4154(19) 0.0851(15) 0.0425(13) 0.094(6) Uiso 0.37(2) 1 d P A 2
O(1) O 1.4247(12) 0.5019(6) 0.0743(5) 0.115(4) Uani 1.00 1 d . . .
N(1) N 1.2935(11) 0.3045(9) 0.6124(9) 0.056(3) Uiso 0.64(2) 1 d P B 3
N(2) N 1.3148(15) 0.3361(13) 0.5716(12) 0.040(4) Uiso 0.36(2) 1 d P B 4
C(1) C 1.2148(11) 0.3163(9) 0.5696(9) 0.042(2) Uiso 0.64(2) 1 d P B 3
C(2) C 1.3917(16) 0.2895(12) 0.6697(12) 0.074(4) Uiso 0.64(2) 1 d PD B 3
C(3) C 1.5126(18) 0.2685(18) 0.6210(16) 0.098(6) Uiso 0.64(2) 1 d PD B 3
C(4) C 1.3588(17) 0.3791(12) 0.6898(13) 0.077(4) Uiso 0.64(2) 1 d PD B 3
C(5) C 1.394(2) 0.1997(15) 0.7480(13) 0.091(6) Uiso 0.64(2) 1 d PD B 3
C(6) C 1.1739(6) 0.2973(5) 0.2881(6) 0.0502(18) Uani 1.00 1 d . . .
C(7) C 1.0954(6) 0.1578(5) 0.2692(4) 0.0385(13) Uani 1.00 1 d . . .
C(8) C 0.8882(5) 0.0065(4) 0.7578(4) 0.0344(12) Uani 1.00 1 d . . .
C(11) C 1.0770(7) 0.4990(5) 0.2713(6) 0.054(2) Uani 1.00 1 d . . .
C(12) C 1.0126(10) 0.5632(6) 0.3073(7) 0.070(2) Uani 1.00 1 d . . .
C(13) C 0.9436(12) 0.6562(7) 0.2557(9) 0.084(3) Uani 1.00 1 d . . .
C(14) C 0.9372(10) 0.6833(6) 0.1711(8) 0.072(2) Uani 1.00 1 d . . .
C(15) C 1.0064(15) 0.6210(9) 0.1365(8) 0.099(4) Uani 1.00 1 d . . .
C(16) C 1.0741(13) 0.5276(7) 0.1831(7) 0.093(4) Uani 1.00 1 d . . .
C(17) C 1.3204(9) 0.3867(8) 0.3437(8) 0.075(2) Uani 1.00 1 d . . .
C(18) C 1.3344(12) 0.4443(10) 0.3895(11) 0.097(4) Uani 1.00 1 d . . .
C(19) C 1.4455(14) 0.4544(12) 0.3952(11) 0.107(4) Uani 1.00 1 d . . .
C(20) C 1.5478(15) 0.3978(16) 0.3544(16) 0.143(7) Uani 1.00 1 d . . .
C(21) C 1.5321(13) 0.3602(15) 0.3094(14) 0.130(7) Uani 1.00 1 d . . .
C(22) C 1.4115(13) 0.3552(14) 0.3081(14) 0.123(6) Uani 1.00 1 d . . .
C(23) C 0.9356(7) 0.3563(6) 0.2134(5) 0.0527(19) Uani 1.00 1 d . . .
C(24) C 0.8356(10) 0.4206(9) 0.2339(6) 0.094(4) Uani 1.00 1 d . . .
C(25) C 0.7597(15) 0.4973(13) 0.1685(9) 0.135(7) Uani 1.00 1 d . . .
C(26) C 0.7867(14) 0.5137(10) 0.0862(8) 0.113(5) Uani 1.00 1 d . . .
C(27) C 0.8837(14) 0.4516(9) 0.0657(6) 0.093(4) Uani 1.00 1 d . . .
C(28) C 0.9575(9) 0.3736(6) 0.1284(5) 0.064(2) Uani 1.00 1 d . . .
C(29) C 1.1183(6) -0.1444(5) 0.7953(4) 0.0435(16) Uani 1.00 1 d . . .
C(30) C 1.2371(7) -0.1610(7) 0.7680(5) 0.059(2) Uani 1.00 1 d . . .
C(31) C 1.3318(8) -0.2079(10) 0.8291(7) 0.086(3) Uani 1.00 1 d . . .
C(32) C 1.3086(9) -0.2347(10) 0.9158(7) 0.082(3) Uani 1.00 1 d . . .
C(33) C 1.1899(9) -0.2199(8) 0.9433(5) 0.069(2) Uani 1.00 1 d . . .
C(34) C 1.0948(7) -0.1757(6) 0.8834(5) 0.0520(19) Uani 1.00 1 d . . .
C(35) C 1.0477(6) 0.0843(5) 0.8124(4) 0.0364(13) Uani 1.00 1 d . . .
C(36) C 1.1656(7) 0.0551(8) 0.7869(5) 0.066(2) Uani 1.00 1 d . . .
C(37) C 1.2621(8) 0.0265(9) 0.8433(6) 0.072(2) Uani 1.00 1 d . . .
C(38) C 1.2421(7) 0.0293(6) 0.9234(5) 0.0496(17) Uani 1.00 1 d . . .
C(39) C 1.1245(7) 0.0585(5) 0.9490(4) 0.0438(15) Uani 1.00 1 d . . .
C(40) C 1.0265(6) 0.0852(5) 0.8946(4) 0.0385(13) Uani 1.00 1 d . . .
C(41) C 0.7925(6) 0.1860(5) 0.7817(4) 0.0392(14) Uani 1.00 1 d . . .
C(42) C 0.7748(7) 0.2828(5) 0.7588(5) 0.0476(17) Uani 1.00 1 d . . .
C(43) C 0.6824(8) 0.3372(6) 0.7967(5) 0.056(2) Uani 1.00 1 d . . .
C(44) C 0.6080(7) 0.2936(6) 0.8560(5) 0.052(2) Uani 1.00 1 d . . .
C(45) C 0.6253(7) 0.1966(6) 0.8795(5) 0.054(2) Uani 1.00 1 d . . .
C(46) C 0.7176(7) 0.1413(6) 0.8420(4) 0.0468(17) Uani 1.00 1 d . . .
C(47) C 0.502(2) 0.0417(16) 0.3279(15) 0.079(6) Uani 0.50 1 d P . .
C(51) C 1.235(2) 0.3433(17) 0.5363(16) 0.043(4) Uiso 0.36(2) 1 d P B 4
C(52) C 1.419(2) 0.3265(18) 0.6184(17) 0.059(6) Uiso 0.36(2) 1 d PD B 4
C(53) C 1.392(3) 0.412(2) 0.640(2) 0.078(8) Uiso 0.36(2) 1 d PD B 4
C(54) C 1.530(3) 0.312(3) 0.567(2) 0.096(11) Uiso 0.36(2) 1 d PD B 4
C(55) C 1.403(4) 0.255(3) 0.708(2) 0.102(13) Uiso 0.36(2) 1 d PD B 4
H(1) H 1.5453 0.2011 0.6345 0.118 Uiso 0.64(2) 1 c R B 3
H(2) H 1.5691 0.2906 0.6377 0.118 Uiso 0.64(2) 1 c R B 3
H(3) H 1.4973 0.3009 0.5608 0.118 Uiso 0.64(2) 1 c R B 3
H(4) H 1.3932 0.4248 0.6481 0.092 Uiso 0.64(2) 1 c R B 3
H(5) H 1.3896 0.3630 0.7452 0.092 Uiso 0.64(2) 1 c R B 3
H(6) H 1.2729 0.4060 0.6886 0.092 Uiso 0.64(2) 1 c R B 3
H(7) H 1.3416 0.2167 0.7900 0.109 Uiso 0.64(2) 1 c R B 3
H(8) H 1.4749 0.1686 0.7708 0.109 Uiso 0.64(2) 1 c R B 3
H(9) H 1.3683 0.1574 0.7322 0.109 Uiso 0.64(2) 1 c R B 3
H(10) H 1.1863 0.3289 0.2281 0.060 Uiso 1.00 1 c R . .
H(11) H 1.2414 0.2410 0.3108 0.060 Uiso 1.00 1 c R . .
H(12) H 0.8099 0.0238 0.7325 0.041 Uiso 1.00 1 c R . .
H(13) H 0.8838 -0.0259 0.8182 0.041 Uiso 1.00 1 c R . .
H(14) H 1.0117 0.5434 0.3687 0.087 Uiso 1.00 1 c R . .
H(15) H 0.8993 0.7009 0.2820 0.103 Uiso 1.00 1 c R . .
H(16) H 0.8848 0.7458 0.1359 0.084 Uiso 1.00 1 c R . .
H(17) H 1.0066 0.6422 0.0732 0.111 Uiso 1.00 1 c R . .
H(18) H 1.1195 0.4837 0.1564 0.113 Uiso 1.00 1 c R . .
H(19) H 1.2623 0.4790 0.4128 0.112 Uiso 1.00 1 c R . .
H(20) H 1.4575 0.4934 0.4223 0.129 Uiso 1.00 1 c R . .
H(21) H 1.6290 0.3919 0.3654 0.172 Uiso 1.00 1 c R . .
H(22) H 1.5956 0.3352 0.2766 0.156 Uiso 1.00 1 c R . .
H(23) H 1.4001 0.3236 0.2697 0.157 Uiso 1.00 1 c R . .
H(24) H 0.8168 0.4099 0.2943 0.111 Uiso 1.00 1 c R . .
H(25) H 0.6884 0.5381 0.1848 0.152 Uiso 1.00 1 c R . .
H(26) H 0.7384 0.5688 0.0390 0.148 Uiso 1.00 1 c R . .
H(27) H 0.9037 0.4626 0.0067 0.107 Uiso 1.00 1 c R . .
H(28) H 1.0253 0.3302 0.1125 0.077 Uiso 1.00 1 c R . .
H(29) H 1.2546 -0.1417 0.7079 0.070 Uiso 1.00 1 c R . .
H(30) H 1.4143 -0.2178 0.8087 0.104 Uiso 1.00 1 c R . .
H(31) H 1.3746 -0.2595 0.9558 0.100 Uiso 1.00 1 c R . .
H(32) H 1.1732 -0.2391 1.0030 0.079 Uiso 1.00 1 c R . .
H(33) H 1.0128 -0.1674 0.9021 0.062 Uiso 1.00 1 c R . .
H(34) H 1.1818 0.0523 0.7315 0.077 Uiso 1.00 1 c R . .
H(35) H 1.3442 0.0053 0.8257 0.084 Uiso 1.00 1 c R . .
H(36) H 1.3071 0.0144 0.9605 0.060 Uiso 1.00 1 c R . .
H(37) H 1.1102 0.0587 1.0056 0.052 Uiso 1.00 1 c R . .
H(38) H 0.9444 0.1054 0.9126 0.045 Uiso 1.00 1 c R . .
H(39) H 0.8257 0.3144 0.7164 0.056 Uiso 1.00 1 c R . .
H(40) H 0.6723 0.4044 0.7810 0.066 Uiso 1.00 1 c R . .
H(41) H 0.5456 0.3310 0.8799 0.061 Uiso 1.00 1 c R . .
H(42) H 0.5752 0.1665 0.9216 0.063 Uiso 1.00 1 c R . .
H(43) H 0.7275 0.0746 0.8581 0.057 Uiso 1.00 1 c R . .
H(44) H 1.1608 0.1117 0.3073 0.048 Uiso 1.00 1 c R . .
H(45) H 1.1241 0.1779 0.2124 0.048 Uiso 1.00 1 c R . .
H(46) H 0.4781 0.0797 0.2667 0.095 Uiso 0.50 1 c R . .
H(47) H 0.5854 -0.0029 0.3300 0.095 Uiso 0.50 1 c R . .
H(51) H 1.4187 0.4602 0.5954 0.093 Uiso 0.36(2) 1 c R B 4
H(52) H 1.4337 0.3947 0.6922 0.093 Uiso 0.36(2) 1 c R B 4
H(53) H 1.3073 0.4354 0.6474 0.093 Uiso 0.36(2) 1 c R B 4
H(54) H 1.5680 0.2453 0.5805 0.115 Uiso 0.36(2) 1 c R B 4
H(55) H 1.5852 0.3383 0.5805 0.115 Uiso 0.36(2) 1 c R B 4
H(56) H 1.5097 0.3437 0.5078 0.115 Uiso 0.36(2) 1 c R B 4
H(57) H 1.3547 0.2897 0.7412 0.122 Uiso 0.36(2) 1 c R B 4
H(58) H 1.4799 0.2184 0.7348 0.122 Uiso 0.36(2) 1 c R B 4
H(59) H 1.3630 0.2137 0.7028 0.122 Uiso 0.36(2) 1 c R B 4

loop_
_atom_site_aniso_label
_atom_site_aniso_U_11
_atom_site_aniso_U_22
_atom_site_aniso_U_33
_atom_site_aniso_U_12
_atom_site_aniso_U_13
_atom_site_aniso_U_23
I(1) 0.0445(2) 0.0345(2) 0.0635(3) 0.00326(19) -0.0154(2) -0.0278(2)
I(2) 0.0277(2) 0.0332(2) 0.0400(2) -0.00469(16) -0.00079(16) -0.01568(18)
I(3) 0.0307(2) 0.0348(2) 0.0338(2) -0.01006(16) 0.00501(15) -0.01771(17)
Cu(1) 0.0469(5) 0.0551(6) 0.0792(7) -0.0056(4) -0.0240(5) -0.0359(5)
Cu(2) 0.0401(4) 0.0459(4) 0.0280(3) -0.0014(3) 0.0006(3) -0.0149(3)
Cu(3) 0.0428(4) 0.0389(4) 0.0292(3) -0.0147(3) 0.0039(3) -0.0133(3)
Cu(4) 0.0424(4) 0.0404(4) 0.0310(3) -0.0134(3) 0.0080(3) -0.0179(3)
Cl(1) 0.052(2) 0.118(5) 0.170(7) -0.017(2) 0.008(3) -0.103(5)
Cl(2) 0.072(3) 0.087(4) 0.124(5) -0.017(3) 0.002(3) -0.036(4)
P(1) 0.0288(8) 0.0405(10) 0.0972(17) -0.0137(7) -0.0013(9) -0.0226(10)
P(2) 0.0291(7) 0.0315(7) 0.0304(7) -0.0075(6) 0.0063(6) -0.0069(6)
P(3) 0.0294(7) 0.0393(8) 0.0273(7) -0.0043(6) 0.0016(5) -0.0178(6)
P(4) 0.0302(7) 0.0407(8) 0.0277(7) 0.0008(6) -0.0024(6) -0.0182(6)
P(11) 0.0382(10) 0.0857(16) 0.0541(12) -0.0226(10) 0.0146(8) -0.0367(11)
O(1) 0.221(12) 0.065(4) 0.070(4) -0.037(6) -0.054(6) -0.029(4)
C(6) 0.033(3) 0.036(3) 0.070(5) -0.009(2) 0.013(3) -0.013(3)
C(7) 0.031(3) 0.042(3) 0.037(3) -0.009(2) 0.007(2) -0.013(2)
C(8) 0.031(2) 0.042(3) 0.028(2) -0.003(2) -0.000(2) -0.018(2)
C(11) 0.039(3) 0.038(3) 0.084(6) -0.019(3) 0.004(3) -0.016(3)
C(12) 0.092(7) 0.037(4) 0.086(7) -0.010(4) -0.031(5) -0.027(4)
C(13) 0.097(8) 0.040(4) 0.116(10) -0.010(5) -0.024(7) -0.031(5)
C(14) 0.078(6) 0.037(4) 0.088(7) -0.022(4) -0.006(5) -0.004(4)
C(15) 0.135(12) 0.060(6) 0.063(6) -0.017(7) 0.016(7) 0.003(5)
C(16) 0.121(10) 0.049(5) 0.067(6) -0.012(5) 0.040(6) -0.000(4)
C(17) 0.049(5) 0.080(7) 0.089(7) -0.025(4) -0.002(5) -0.020(5)
C(18) 0.076(7) 0.098(9) 0.139(12) -0.039(7) -0.007(7) -0.054(9)
C(19) 0.101(10) 0.114(11) 0.133(13) -0.054(9) 0.016(9) -0.060(10)
C(20) 0.072(9) 0.161(18) 0.18(2) -0.042(10) 0.024(11) -0.053(16)
C(21) 0.076(8) 0.211(19) 0.206(19) -0.077(11) 0.050(10) -0.172(18)
C(22) 0.064(7) 0.152(15) 0.178(18) -0.041(9) 0.021(9) -0.087(14)
C(23) 0.044(4) 0.054(4) 0.036(3) -0.001(3) 0.001(3) -0.003(3)
C(24) 0.070(6) 0.090(8) 0.048(5) 0.040(6) 0.002(4) -0.002(5)
C(25) 0.100(10) 0.138(13) 0.069(8) 0.061(9) -0.012(7) -0.013(8)
C(26) 0.102(10) 0.092(9) 0.066(7) 0.029(7) -0.017(7) 0.011(6)
C(27) 0.123(10) 0.076(7) 0.036(4) -0.010(7) -0.005(5) 0.010(4)
C(28) 0.069(5) 0.054(4) 0.037(4) -0.004(4) 0.007(3) 0.001(3)
C(29) 0.037(3) 0.050(4) 0.040(3) 0.005(3) -0.007(2) -0.025(3)
C(30) 0.032(3) 0.086(6) 0.051(4) 0.006(3) -0.004(3) -0.035(4)
C(31) 0.038(4) 0.129(10) 0.072(6) 0.013(5) -0.012(4) -0.047(7)
C(32) 0.051(5) 0.111(9) 0.069(6) 0.013(5) -0.022(4) -0.042(6)
C(33) 0.061(5) 0.086(6) 0.037(4) 0.011(4) -0.015(3) -0.024(4)
C(34) 0.044(4) 0.064(5) 0.038(3) 0.001(3) -0.008(3) -0.020(3)
C(35) 0.038(3) 0.037(3) 0.031(3) -0.003(2) -0.005(2) -0.015(2)
C(36) 0.036(3) 0.109(8) 0.043(4) 0.006(4) -0.006(3) -0.039(5)
C(37) 0.037(4) 0.111(8) 0.055(5) 0.004(4) -0.011(3) -0.036(5)
C(38) 0.051(4) 0.048(4) 0.044(3) -0.008(3) -0.020(3) -0.011(3)
C(39) 0.056(4) 0.044(3) 0.029(3) -0.014(3) -0.010(3) -0.010(2)
C(40) 0.045(3) 0.039(3) 0.033(3) -0.010(2) -0.004(2) -0.016(2)
C(41) 0.033(3) 0.048(3) 0.030(3) 0.002(2) -0.001(2) -0.020(2)
C(42) 0.044(3) 0.046(4) 0.046(4) 0.003(3) 0.001(3) -0.023(3)
C(43) 0.057(4) 0.051(4) 0.054(4) 0.000(3) 0.002(3) -0.028(3)
C(44) 0.046(4) 0.056(4) 0.040(3) 0.016(3) -0.007(3) -0.025(3)
C(45) 0.044(4) 0.061(4) 0.041(3) 0.002(3) 0.006(3) -0.019(3)
C(46) 0.041(3) 0.054(4) 0.033(3) -0.000(3) 0.005(2) -0.017(3)
C(47) 0.074(13) 0.063(12) 0.065(12) 0.015(10) -0.010(10) -0.012(9)

loop_
_atom_type_symbol
_atom_type_description
_atom_type_scat_dispersion_real
_atom_type_scat_dispersion_imag
_atom_type_scat_source
C C 0.003 0.002
;
International Tables for Crystallography
(1992, Vol. C, Tables 4.2.6.8 and 6.1.1.4)
;
H H 0.000 0.000
;
International Tables for Crystallography
(1992, Vol. C, Table 6.1.1.4)
;
Cl Cl 0.148 0.159
;
International Tables for Crystallography
(1992, Vol. C, Tables 4.2.6.8 and 6.1.1.4)
;
Cu Cu 0.320 1.265
;
International Tables for Crystallography
(1992, Vol. C, Tables 4.2.6.8 and 6.1.1.4)
;
F F 0.017 0.010
;
International Tables for Crystallography
(1992, Vol. C, Tables 4.2.6.8 and 6.1.1.4)
;
I I -0.474 1.812
;
International Tables for Crystallography
(1992, Vol. C, Tables 4.2.6.8 and 6.1.1.4)
;
N N 0.006 0.003
;
International Tables for Crystallography
(1992, Vol. C, Tables 4.2.6.8 and 6.1.1.4)
;
P P 0.102 0.094
;
International Tables for Crystallography
(1992, Vol. C, Tables 4.2.6.8 and 6.1.1.4)
;
O O 0.011 0.006
;
International Tables for Crystallography
(1992, Vol. C, Tables 4.2.6.8 and 6.1.1.4)
;

loop_
_geom_angle_atom_site_label_1
_geom_angle_atom_site_label_2
_geom_angle_atom_site_label_3
_geom_angle
_geom_angle_publ_flag
_geom_angle_site_symmetry_1
_geom_angle_site_symmetry_2
_geom_angle_site_symmetry_3
Cu(1) I(1) Cu(2) 74.51(3) yes . . .
Cu(1) I(1) Cu(3) 66.80(4) yes . . .
Cu(2) I(1) Cu(3) 58.67(2) yes . . .
Cu(1) I(2) Cu(2) 68.88(3) yes . . .
Cu(1) I(2) Cu(3) 61.65(3) yes . . .
Cu(1) I(2) Cu(4) 132.55(3) yes . . .
Cu(2) I(2) Cu(3) 56.50(2) yes . . .
Cu(2) I(2) Cu(4) 68.40(3) yes . . .
Cu(3) I(2) Cu(4) 77.97(2) yes . . .
Cu(3) I(3) Cu(4) 80.45(2) yes . . .
Cu(3) I(3) Cu(4) 89.45(3) yes . . 2_756
Cu(4) I(3) Cu(4) 64.02(2) yes . . 2_756
I(1) Cu(1) I(2) 100.74(4) yes . . .
I(1) Cu(1) P(1) 113.52(6) yes . . .
I(1) Cu(1) C(1) 118.6(3) yes . . .
I(1) Cu(1) C(51) 129.7(7) yes . . .
I(2) Cu(1) P(1) 103.96(8) yes . . .
I(2) Cu(1) C(1) 92.8(4) yes . . .
I(2) Cu(1) C(51) 103.4(6) yes . . .
P(1) Cu(1) C(1) 120.6(3) yes . . .
P(1) Cu(1) C(51) 102.4(7) yes . . .
I(1) Cu(2) I(2) 107.01(3) yes . . .
I(1) Cu(2) Cu(3) 62.36(2) yes . . .
I(1) Cu(2) P(4) 125.67(6) yes . . .
I(2) Cu(2) Cu(3) 64.15(2) yes . . .
I(2) Cu(2) P(4) 121.97(5) yes . . .
Cu(3) Cu(2) P(4) 159.80(8) yes . . .
I(1) Cu(3) I(2) 101.24(3) yes . . .
I(1) Cu(3) I(3) 102.31(3) yes . . .
I(1) Cu(3) Cu(2) 58.97(3) yes . . .
I(1) Cu(3) P(2) 124.49(6) yes . . .
I(2) Cu(3) I(3) 100.03(2) yes . . .
I(2) Cu(3) Cu(2) 59.35(2) yes . . .
I(2) Cu(3) P(2) 102.00(5) yes . . .
I(3) Cu(3) Cu(2) 71.69(3) yes . . .
I(3) Cu(3) P(2) 121.94(7) yes . . .
Cu(2) Cu(3) P(2) 160.10(6) yes . . .
I(2) Cu(4) I(3) 99.75(2) yes . . .
I(2) Cu(4) I(3) 98.54(3) yes . . 2_756
I(2) Cu(4) P(3) 122.15(7) yes . . .
I(3) Cu(4) I(3) 115.98(3) yes . . 2_756
I(3) Cu(4) P(3) 103.38(5) yes . . .
I(3) Cu(4) P(3) 116.58(5) yes 2_756 . .
Cu(1) P(1) C(6) 114.3(2) yes . . .
Cu(1) P(1) C(11) 117.1(3) yes . . .
Cu(1) P(1) C(17) 105.2(4) yes . . .
C(6) P(1) C(11) 106.2(4) yes . . .
C(6) P(1) C(17) 108.0(5) yes . . .
C(11) P(1) C(17) 105.4(4) yes . . .
Cu(3) P(2) C(6) 110.4(3) yes . . .
Cu(3) P(2) C(7) 116.9(2) yes . . .
Cu(3) P(2) C(23) 117.8(2) yes . . .
C(6) P(2) C(7) 98.4(3) yes . . .
C(6) P(2) C(23) 104.0(3) yes . . .
C(7) P(2) C(23) 106.9(4) yes . . .
Cu(4) P(3) C(7) 115.1(2) yes . . 2_756
Cu(4) P(3) C(8) 112.98(19) yes . . .
Cu(4) P(3) C(29) 118.7(2) yes . . .
C(7) P(3) C(8) 97.2(3) yes 2_756 . .
C(7) P(3) C(29) 106.2(3) yes 2_756 . .
C(8) P(3) C(29) 104.2(3) yes . . .
Cu(2) P(4) C(8) 110.5(2) yes . . .
Cu(2) P(4) C(35) 114.4(2) yes . . .
Cu(2) P(4) C(41) 117.89(19) yes . . .
C(8) P(4) C(35) 105.8(3) yes . . .
C(8) P(4) C(41) 103.4(3) yes . . .
C(35) P(4) C(41) 103.6(3) yes . . .
F(1) P(11) F(2) 157.3(6) yes . . .
F(1) P(11) F(3) 79.8(9) yes . . .
F(1) P(11) F(4) 91.1(8) yes . . .
F(1) P(11) F(5) 102.9(10) yes . . .
F(1) P(11) F(6) 124.2(8) yes . . .
F(1) P(11) F(7) 66.6(10) yes . . .
F(1) P(11) F(8) 79.3(10) yes . . .
F(2) P(11) F(3) 85.0(8) yes . . .
F(2) P(11) F(4) 72.4(8) yes . . .
F(2) P(11) F(5) 86.9(11) yes . . .
F(2) P(11) F(6) 75.8(7) yes . . .
F(2) P(11) F(7) 133.6(11) yes . . .
F(2) P(11) F(8) 109.6(9) yes . . .
F(3) P(11) F(4) 91.3(7) yes . . .
F(3) P(11) F(5) 68.9(9) yes . . .
F(3) P(11) F(6) 151.1(11) yes . . .
F(3) P(11) F(7) 101.4(8) yes . . .
F(3) P(11) F(8) 154.0(12) yes . . .
F(4) P(11) F(5) 152.8(9) yes . . .
F(4) P(11) F(6) 103.0(7) yes . . .
F(4) P(11) F(7) 151.4(11) yes . . .
F(4) P(11) F(8) 73.8(8) yes . . .
F(5) P(11) F(6) 88.4(10) yes . . .
F(7) P(11) F(8) 84.2(10) yes . . .
C(1) N(1) C(2) 178.1(16) yes . . .
C(51) N(2) C(52) 180(2) yes . . .
Cu(1) C(1) N(1) 166.4(13) yes . . .
N(1) C(2) C(3) 106.4(18) yes . . .
N(1) C(2) C(4) 106.1(13) yes . . .
N(1) C(2) C(5) 106.7(17) yes . . .
C(3) C(2) C(4) 115.8(19) yes . . .
C(3) C(2) C(5) 108.1(14) yes . . .
C(4) C(2) C(5) 113.2(18) yes . . .
P(1) C(6) P(2) 113.4(4) yes . . .
P(2) C(7) P(3) 118.9(3) yes . . 2_756
P(3) C(8) P(4) 115.7(3) yes . . .
P(1) C(11) C(12) 118.5(7) yes . . .
P(1) C(11) C(16) 122.6(7) yes . . .
C(12) C(11) C(16) 118.9(7) yes . . .
C(11) C(12) C(13) 120.6(11) yes . . .
C(12) C(13) C(14) 120.9(12) yes . . .
C(13) C(14) C(15) 117.5(9) yes . . .
C(14) C(15) C(16) 124.6(12) yes . . .
C(11) C(16) C(15) 117.2(11) yes . . .
P(1) C(17) C(18) 115.7(8) yes . . .
P(1) C(17) C(22) 129.2(17) yes . . .
C(18) C(17) C(22) 115.0(16) yes . . .
C(17) C(18) C(19) 120.6(14) yes . . .
C(18) C(19) C(20) 114(2) yes . . .
C(19) C(20) C(21) 123.8(18) yes . . .
C(20) C(21) C(22) 116(2) yes . . .
C(17) C(22) C(21) 130(2) yes . . .
P(2) C(23) C(24) 117.8(6) yes . . .
P(2) C(23) C(28) 124.6(6) yes . . .
C(24) C(23) C(28) 117.5(7) yes . . .
C(23) C(24) C(25) 119.9(11) yes . . .
C(24) C(25) C(26) 120.7(14) yes . . .
C(25) C(26) C(27) 119.7(11) yes . . .
C(26) C(27) C(28) 120.9(10) yes . . .
C(23) C(28) C(27) 121.2(9) yes . . .
P(3) C(29) C(30) 118.2(5) yes . . .
P(3) C(29) C(34) 122.2(5) yes . . .
C(30) C(29) C(34) 119.5(7) yes . . .
C(29) C(30) C(31) 119.2(8) yes . . .
C(30) C(31) C(32) 121.3(9) yes . . .
C(31) C(32) C(33) 119.5(9) yes . . .
C(32) C(33) C(34) 119.8(8) yes . . .
C(29) C(34) C(33) 120.5(7) yes . . .
P(4) C(35) C(36) 118.9(6) yes . . .
P(4) C(35) C(40) 122.0(5) yes . . .
C(36) C(35) C(40) 119.1(7) yes . . .
C(35) C(36) C(37) 120.1(9) yes . . .
C(36) C(37) C(38) 121.1(8) yes . . .
C(37) C(38) C(39) 118.9(8) yes . . .
C(38) C(39) C(40) 121.0(7) yes . . .
C(35) C(40) C(39) 119.8(6) yes . . .
P(4) C(41) C(42) 118.2(5) yes . . .
P(4) C(41) C(46) 121.9(6) yes . . .
C(42) C(41) C(46) 119.7(7) yes . . .
C(41) C(42) C(43) 120.9(7) yes . . .
C(42) C(43) C(44) 119.7(8) yes . . .
C(43) C(44) C(45) 119.8(8) yes . . .
C(44) C(45) C(46) 121.0(7) yes . . .
C(41) C(46) C(45) 118.8(8) yes . . .
Cl(1) C(47) Cl(2) 112.1(14) yes . . .
Cu(1) C(51) N(2) 168(2) yes . . .
N(2) C(52) C(53) 108(2) yes . . .
N(2) C(52) C(54) 110(2) yes . . .
N(2) C(52) C(55) 102(3) yes . . .
C(53) C(52) C(54) 113(3) yes . . .
C(53) C(52) C(55) 98(3) yes . . .
C(54) C(52) C(55) 124(3) yes . . .
C(2) C(3) H(1) 109.5 no . . .
C(2) C(3) H(2) 109.5 no . . .
C(2) C(3) H(3) 109.5 no . . .
H(1) C(3) H(2) 109.5 no . . .
H(1) C(3) H(3) 109.4 no . . .
H(2) C(3) H(3) 109.4 no . . .
C(2) C(4) H(4) 109.5 no . . .
C(2) C(4) H(5) 109.5 no . . .
C(2) C(4) H(6) 109.5 no . . .
H(4) C(4) H(5) 109.5 no . . .
H(4) C(4) H(6) 109.4 no . . .
H(5) C(4) H(6) 109.5 no . . .
C(2) C(5) H(7) 109.5 no . . .
C(2) C(5) H(8) 109.4 no . . .
C(2) C(5) H(9) 109.4 no . . .
H(7) C(5) H(8) 109.5 no . . .
H(7) C(5) H(9) 109.5 no . . .
H(8) C(5) H(9) 109.5 no . . .
P(1) C(6) H(10) 108.5 no . . .
P(1) C(6) H(11) 108.8 no . . .
P(2) C(6) H(10) 108.6 no . . .
P(2) C(6) H(11) 108.9 no . . .
H(10) C(6) H(11) 108.6 no . . .
P(2) C(7) H(44) 109.3 no . . .
P(2) C(7) H(45) 109.6 no . . .
P(3) C(7) H(44) 97.5 no 2_756 . .
P(3) C(7) H(45) 111.3 no 2_756 . .
H(44) C(7) H(45) 109.5 no . . .
P(3) C(8) H(12) 107.9 no . . .
P(3) C(8) H(13) 108.3 no . . .
P(4) C(8) H(12) 107.8 no . . .
P(4) C(8) H(13) 108.3 no . . .
H(12) C(8) H(13) 108.6 no . . .
C(11) C(12) H(14) 119.6 no . . .
C(13) C(12) H(14) 119.8 no . . .
C(12) C(13) H(15) 119.6 no . . .
C(14) C(13) H(15) 119.4 no . . .
C(13) C(14) H(16) 121.0 no . . .
C(15) C(14) H(16) 121.4 no . . .
C(14) C(15) H(17) 118.1 no . . .
C(16) C(15) H(17) 117.2 no . . .
C(11) C(16) H(18) 120.2 no . . .
C(15) C(16) H(18) 122.6 no . . .
C(17) C(18) H(19) 119.1 no . . .
C(19) C(18) H(19) 120.2 no . . .
C(18) C(19) H(20) 123.0 no . . .
C(20) C(19) H(20) 123.0 no . . .
C(19) C(20) H(21) 118.1 no . . .
C(21) C(20) H(21) 118.1 no . . .
C(20) C(21) H(22) 122.1 no . . .
C(22) C(21) H(22) 122.1 no . . .
C(17) C(22) H(23) 115.7 no . . .
C(21) C(22) H(23) 114.5 no . . .
C(23) C(24) H(24) 119.6 no . . .
C(25) C(24) H(24) 120.5 no . . .
C(24) C(25) H(25) 117.9 no . . .
C(26) C(25) H(25) 121.4 no . . .
C(25) C(26) H(26) 122.9 no . . .
C(27) C(26) H(26) 117.4 no . . .
C(26) C(27) H(27) 120.3 no . . .
C(28) C(27) H(27) 118.7 no . . .
C(23) C(28) H(28) 119.1 no . . .
C(27) C(28) H(28) 119.7 no . . .
C(29) C(30) H(29) 120.5 no . . .
C(31) C(30) H(29) 120.3 no . . .
C(30) C(31) H(30) 117.9 no . . .
C(32) C(31) H(30) 120.7 no . . .
C(31) C(32) H(31) 119.6 no . . .
C(33) C(32) H(31) 120.8 no . . .
C(32) C(33) H(32) 120.1 no . . .
C(34) C(33) H(32) 120.1 no . . .
C(29) C(34) H(33) 119.3 no . . .
C(33) C(34) H(33) 120.2 no . . .
C(35) C(36) H(34) 120.3 no . . .
C(37) C(36) H(34) 119.6 no . . .
C(36) C(37) H(35) 120.0 no . . .
C(38) C(37) H(35) 118.8 no . . .
C(37) C(38) H(36) 121.7 no . . .
C(39) C(38) H(36) 119.4 no . . .
C(38) C(39) H(37) 119.1 no . . .
C(40) C(39) H(37) 119.9 no . . .
C(35) C(40) H(38) 119.3 no . . .
C(39) C(40) H(38) 121.0 no . . .
C(41) C(42) H(39) 120.1 no . . .
C(43) C(42) H(39) 119.0 no . . .
C(42) C(43) H(40) 119.9 no . . .
C(44) C(43) H(40) 120.4 no . . .
C(43) C(44) H(41) 118.9 no . . .
C(45) C(44) H(41) 121.3 no . . .
C(44) C(45) H(42) 119.5 no . . .
C(46) C(45) H(42) 119.5 no . . .
C(41) C(46) H(43) 121.1 no . . .
C(45) C(46) H(43) 120.1 no . . .
Cl(1) C(47) H(46) 109.2 no . . .
Cl(1) C(47) H(47) 109.2 no . . .
Cl(2) C(47) H(46) 109.2 no . . .
Cl(2) C(47) H(47) 109.2 no . . .
H(46) C(47) H(47) 107.9 no . . .
C(52) C(53) H(51) 109.5 no . . .
C(52) C(53) H(52) 109.5 no . . .
C(52) C(53) H(53) 109.6 no . . .
H(51) C(53) H(52) 109.4 no . . .
H(51) C(53) H(53) 109.4 no . . .
H(52) C(53) H(53) 109.4 no . . .
C(52) C(54) H(54) 109.5 no . . .
C(52) C(54) H(55) 109.6 no . . .
C(52) C(54) H(56) 109.5 no . . .
H(54) C(54) H(55) 109.5 no . . .
H(54) C(54) H(56) 109.4 no . . .
H(55) C(54) H(56) 109.4 no . . .
C(52) C(55) H(57) 109.4 no . . .
C(52) C(55) H(58) 109.5 no . . .
C(52) C(55) H(59) 109.4 no . . .
H(57) C(55) H(58) 109.5 no . . .
H(57) C(55) H(59) 109.4 no . . .
H(58) C(55) H(59) 109.6 no . . .

loop_
_geom_bond_atom_site_label_1
_geom_bond_atom_site_label_2
_geom_bond_distance
_geom_bond_publ_flag
_geom_bond_site_symmetry_1
_geom_bond_site_symmetry_2
I(1) Cu(1) 2.6343(11) yes . .
I(1) Cu(2) 2.6256(9) yes . .
I(1) Cu(3) 2.7144(11) yes . .
I(2) Cu(1) 2.9201(12) yes . .
I(2) Cu(2) 2.7004(9) yes . .
I(2) Cu(3) 2.8247(8) yes . .
I(2) Cu(4) 2.7176(11) yes . .
I(3) Cu(3) 2.6391(11) yes . .
I(3) Cu(4) 2.7598(8) yes . .
I(3) Cu(4) 2.6611(10) yes . 2_756
Cu(1) P(1) 2.249(3) yes . .
Cu(1) C(1) 1.939(16) yes . .
Cu(1) C(51) 1.92(3) yes . .
Cu(2) Cu(3) 2.6173(11) yes . .
Cu(2) P(4) 2.2295(16) yes . .
Cu(3) P(2) 2.2165(19) yes . .
Cu(4) P(3) 2.2429(16) yes . .
Cl(1) C(47) 1.79(3) yes . .
Cl(2) C(47) 1.59(2) yes . .
P(1) C(6) 1.833(11) yes . .
P(1) C(11) 1.836(7) yes . .
P(1) C(17) 1.827(12) yes . .
P(2) C(6) 1.851(9) yes . .
P(2) C(7) 1.826(8) yes . .
P(2) C(23) 1.810(7) yes . .
P(3) C(7) 1.839(9) yes . 2_756
P(3) C(8) 1.846(7) yes . .
P(3) C(29) 1.815(7) yes . .
P(4) C(8) 1.835(8) yes . .
P(4) C(35) 1.832(7) yes . .
P(4) C(41) 1.826(7) yes . .
P(11) F(1) 1.562(17) yes . .
P(11) F(2) 1.673(17) yes . .
P(11) F(3) 1.559(15) yes . .
P(11) F(4) 1.494(13) yes . .
P(11) F(5) 1.51(2) yes . .
P(11) F(6) 1.501(13) yes . .
P(11) F(7) 1.674(17) yes . .
P(11) F(8) 1.66(2) yes . .
N(1) C(1) 1.15(2) yes . .
N(1) C(2) 1.48(2) yes . .
N(2) C(51) 1.11(3) yes . .
N(2) C(52) 1.46(3) yes . .
C(2) C(3) 1.55(2) yes . .
C(2) C(4) 1.51(3) yes . .
C(2) C(5) 1.51(2) yes . .
C(11) C(12) 1.364(15) yes . .
C(11) C(16) 1.380(16) yes . .
C(12) C(13) 1.401(12) yes . .
C(13) C(14) 1.33(2) yes . .
C(14) C(15) 1.342(19) yes . .
C(15) C(16) 1.380(14) yes . .
C(17) C(18) 1.46(2) yes . .
C(17) C(22) 1.22(2) yes . .
C(18) C(19) 1.37(2) yes . .
C(19) C(20) 1.52(2) yes . .
C(20) C(21) 1.20(4) yes . .
C(21) C(22) 1.43(2) yes . .
C(23) C(24) 1.391(14) yes . .
C(23) C(28) 1.365(12) yes . .
C(24) C(25) 1.398(16) yes . .
C(25) C(26) 1.33(2) yes . .
C(26) C(27) 1.35(2) yes . .
C(27) C(28) 1.372(13) yes . .
C(29) C(30) 1.381(10) yes . .
C(29) C(34) 1.400(10) yes . .
C(30) C(31) 1.400(13) yes . .
C(31) C(32) 1.379(17) yes . .
C(32) C(33) 1.381(14) yes . .
C(33) C(34) 1.391(12) yes . .
C(35) C(36) 1.376(10) yes . .
C(35) C(40) 1.391(10) yes . .
C(36) C(37) 1.395(14) yes . .
C(37) C(38) 1.366(15) yes . .
C(38) C(39) 1.373(11) yes . .
C(39) C(40) 1.394(11) yes . .
C(41) C(42) 1.376(12) yes . .
C(41) C(46) 1.390(10) yes . .
C(42) C(43) 1.411(12) yes . .
C(43) C(44) 1.370(12) yes . .
C(44) C(45) 1.379(14) yes . .
C(45) C(46) 1.414(12) yes . .
C(52) C(53) 1.47(5) yes . .
C(52) C(54) 1.48(4) yes . .
C(52) C(55) 1.53(4) yes . .
C(3) H(1) 0.951 no . .
C(3) H(2) 0.950 no . .
C(3) H(3) 0.951 no . .
C(4) H(4) 0.951 no . .
C(4) H(5) 0.950 no . .
C(4) H(6) 0.950 no . .
C(5) H(7) 0.949 no . .
C(5) H(8) 0.950 no . .
C(5) H(9) 0.950 no . .
C(6) H(10) 0.958 no . .
C(6) H(11) 0.952 no . .
C(7) H(44) 0.953 no . .
C(7) H(45) 0.946 no . .
C(8) H(12) 0.960 no . .
C(8) H(13) 0.950 no . .
C(12) H(14) 0.960 no . .
C(13) H(15) 0.962 no . .
C(14) H(16) 0.968 no . .
C(15) H(17) 0.990 no . .
C(16) H(18) 0.961 no . .
C(18) H(19) 0.980 no . .
C(19) H(20) 0.950 no . .
C(20) H(21) 0.950 no . .
C(21) H(22) 0.950 no . .
C(22) H(23) 1.005 no . .
C(24) H(24) 0.979 no . .
C(25) H(25) 0.962 no . .
C(26) H(26) 0.976 no . .
C(27) H(27) 0.958 no . .
C(28) H(28) 0.956 no . .
C(30) H(29) 0.957 no . .
C(31) H(30) 0.967 no . .
C(32) H(31) 0.957 no . .
C(33) H(32) 0.951 no . .
C(34) H(33) 0.953 no . .
C(36) H(34) 0.951 no . .
C(37) H(35) 0.959 no . .
C(38) H(36) 0.947 no . .
C(39) H(37) 0.955 no . .
C(40) H(38) 0.960 no . .
C(42) H(39) 0.965 no . .
C(43) H(40) 0.962 no . .
C(44) H(41) 0.941 no . .
C(45) H(42) 0.946 no . .
C(46) H(43) 0.953 no . .
C(47) H(46) 0.990 no . .
C(47) H(47) 0.990 no . .
C(53) H(51) 0.950 no . .
C(53) H(52) 0.950 no . .
C(53) H(53) 0.949 no . .
C(54) H(54) 0.949 no . .
C(54) H(55) 0.960 no . .
C(54) H(56) 0.950 no . .
C(55) H(57) 0.951 no . .
C(55) H(58) 0.948 no . .
C(55) H(59) 0.950 no . .
